data_1547092
loop_
_publ_author_name
'Gao, Ya-Ru'
'Wang, Da-Yu'
'Wang, Yong-Qiang'

_publ_section_title
;
 Asymmetric Syntheses of Amaryllidaceae Alkaloids (-)-Crinane and
 (+)-4a-Dehydroxycrinamabine.
;
_journal_issue 13
_journal_name_full 'Organic letters'
_journal_page_first 3516
_journal_page_last 3519
_journal_paper_doi 10.1021/acs.orglett.7b01486
_journal_volume 19
_journal_year 2017
_chemical_absolute_configuration ad
_chemical_formula_sum 'C25 H25 Br O7'
_chemical_formula_weight 517.36
_chemical_name_systematic
; 
 ? 
;
_space_group_IT_number 19
_symmetry_cell_setting orthorhombic
_symmetry_space_group_name_Hall 'P 2ac 2ab'
_symmetry_space_group_name_H-M 'P 21 21 21'
_atom_sites_solution_hydrogens geom
_atom_sites_solution_primary direct
_atom_sites_solution_secondary difmap
_audit_creation_method SHELXL-97
_cell_angle_alpha 90.00
_cell_angle_beta 90.00
_cell_angle_gamma 90.00
_cell_formula_units_Z 4
_cell_length_a 6.5332(16)
_cell_length_b 8.086(2)
_cell_length_c 44.285(11)
_cell_measurement_reflns_used 1140
_cell_measurement_temperature 296(2)
_cell_measurement_theta_max 16.34
_cell_measurement_theta_min 2.56
_cell_volume 2339.5(10)
_computing_cell_refinement 'Bruker SAINT'
_computing_data_collection 'Bruker APEX2'
_computing_data_reduction 'Bruker SAINT'
_computing_molecular_graphics 'Bruker SHELXTL'
_computing_publication_material 'Bruker SHELXTL'
_computing_structure_refinement 'SHELXL-97 (Sheldrick, 2008)'
_computing_structure_solution 'SHELXS-97 (Sheldrick, 2008)'
_diffrn_ambient_temperature 296(2)
_diffrn_measured_fraction_theta_full 0.999
_diffrn_measured_fraction_theta_max 0.999
_diffrn_measurement_device_type 'Bruker APEX-II CCD'
_diffrn_measurement_method '\f and \w scans'
_diffrn_radiation_monochromator graphite
_diffrn_radiation_source 'fine-focus sealed tube'
_diffrn_radiation_type MoK\a
_diffrn_radiation_wavelength 0.71073
_diffrn_reflns_av_R_equivalents 0.0904
_diffrn_reflns_av_sigmaI/netI 0.1281
_diffrn_reflns_limit_h_max 7
_diffrn_reflns_limit_h_min -7
_diffrn_reflns_limit_k_max 9
_diffrn_reflns_limit_k_min -7
_diffrn_reflns_limit_l_max 52
_diffrn_reflns_limit_l_min -47
_diffrn_reflns_number 11819
_diffrn_reflns_theta_full 25.08
_diffrn_reflns_theta_max 25.08
_diffrn_reflns_theta_min 1.84
_exptl_absorpt_coefficient_mu 1.801
_exptl_absorpt_correction_T_max 0.7136
_exptl_absorpt_correction_T_min 0.5594
_exptl_absorpt_correction_type multi-scan
_exptl_absorpt_process_details sadabs
_exptl_crystal_colour block
_exptl_crystal_density_diffrn 1.469
_exptl_crystal_density_method 'not measured'
_exptl_crystal_description colourless
_exptl_crystal_F_000 1064
_exptl_crystal_size_max 0.37
_exptl_crystal_size_mid 0.28
_exptl_crystal_size_min 0.20
_refine_diff_density_max 0.502
_refine_diff_density_min -0.303
_refine_diff_density_rms 0.061
_refine_ls_abs_structure_details 'Flack H D (1983), Acta Cryst. A39, 876-881'
_refine_ls_abs_structure_Flack -0.027(18)
_refine_ls_extinction_method none
_refine_ls_goodness_of_fit_ref 1.004
_refine_ls_hydrogen_treatment mixed
_refine_ls_matrix_type full
_refine_ls_number_parameters 300
_refine_ls_number_reflns 4174
_refine_ls_number_restraints 0
_refine_ls_restrained_S_all 1.004
_refine_ls_R_factor_all 0.1343
_refine_ls_R_factor_gt 0.0615
_refine_ls_shift/su_max 0.000
_refine_ls_shift/su_mean 0.000
_refine_ls_structure_factor_coef Fsqd
_refine_ls_weighting_details 'calc w=1/[\s^2^(Fo^2^)+(0.0100P)^2^+1.2174P] where P=(Fo^2^+2Fc^2^)/3'
_refine_ls_weighting_scheme calc
_refine_ls_wR_factor_gt 0.1176
_refine_ls_wR_factor_ref 0.1413
_reflns_number_gt 2243
_reflns_number_total 4174
_reflns_threshold_expression >2sigma(I)
_cod_data_source_file ol7b01486_si_001.cif
_cod_data_source_block xb7508
_cod_depositor_comments
;
The following automatic conversions were performed:

'_symmetry_cell_setting' value 'Orthorhombic' changed to
'orthorhombic' according to
/home/data/users/saulius/crontab/automatic-downloads/current/ACS/lib/dictionaries/cif_core.dic
dictionary named 'cif_core.dic' version 2.4.2 from 2011-04-26.

Automatic conversion script
Id: cif_fix_values 4973 2017-02-22 13:04:09Z antanas 
;
_cod_original_cell_volume 2339.3(10)
_cod_original_sg_symbol_H-M P2(1)2(1)2(1)
_cod_database_code 1547092

loop_
_symmetry_equiv_pos_as_xyz
'x, y, z'
'-x+1/2, -y, z+1/2'
'-x, y+1/2, -z+1/2'
'x+1/2, -y+1/2, -z'

loop_
_atom_site_label
_atom_site_type_symbol
_atom_site_fract_x
_atom_site_fract_y
_atom_site_fract_z
_atom_site_U_iso_or_equiv
_atom_site_adp_type
_atom_site_occupancy
_atom_site_symmetry_multiplicity
_atom_site_calc_flag
_atom_site_refinement_flags
Br1 Br 1.21732(17) 0.11840(16) 0.24132(2) 0.1295(5) Uani 1 1 d .
O1 O 0.8546(7) -0.0709(6) 0.10107(10) 0.0755(15) Uani 1 1 d .
O2 O 0.6230(6) 0.1167(5) 0.11581(7) 0.0428(9) Uani 1 1 d .
O3 O -0.0375(6) 0.3476(5) 0.08182(9) 0.0553(12) Uani 1 1 d .
O4 O 0.3975(5) 0.3900(4) 0.03404(7) 0.0386(9) Uani 1 1 d .
O5 O 0.4296(7) 0.6624(5) 0.02562(8) 0.0550(12) Uani 1 1 d .
O6 O 0.1599(10) 0.5179(8) 0.19387(11) 0.123(2) Uani 1 1 d .
O7 O 0.4861(9) 0.6374(7) 0.20336(9) 0.0900(17) Uani 1 1 d .
C1 C 1.0771(13) 0.0892(12) 0.20436(15) 0.083(2) Uani 1 1 d .
C2 C 1.1642(12) -0.0125(10) 0.18292(18) 0.084(2) Uani 1 1 d .
H2 H 1.2875 -0.0659 0.1868 0.101 Uiso 1 1 calc R
C3 C 1.0663(11) -0.0340(10) 0.15569(15) 0.072(2) Uani 1 1 d .
H3 H 1.1235 -0.1023 0.1411 0.086 Uiso 1 1 calc R
C4 C 0.8827(11) 0.0459(8) 0.15003(14) 0.0551(17) Uani 1 1 d .
C5 C 0.7982(11) 0.1497(9) 0.17133(14) 0.0644(19) Uani 1 1 d .
H5 H 0.6769 0.2057 0.1673 0.077 Uiso 1 1 calc R
C6 C 0.8970(14) 0.1695(9) 0.19893(15) 0.081(2) Uani 1 1 d .
H6 H 0.8404 0.2374 0.2137 0.097 Uiso 1 1 calc R
C7 C 0.7876(11) 0.0228(8) 0.11975(14) 0.0505(17) Uani 1 1 d .
C8 C 0.5344(8) 0.1083(7) 0.08574(10) 0.0373(13) Uani 1 1 d .
H8A H 0.5180 -0.0064 0.0798 0.045 Uiso 1 1 calc R
H8B H 0.6249 0.1616 0.0714 0.045 Uiso 1 1 calc R
C9 C 0.3284(8) 0.1938(6) 0.08570(11) 0.0330(14) Uani 1 1 d .
H9A H 0.2514 0.1533 0.1029 0.040 Uiso 1 1 calc R
H9B H 0.2555 0.1594 0.0677 0.040 Uiso 1 1 calc R
C10 C 0.3251(7) 0.3841(6) 0.08678(10) 0.0296(12) Uani 1 1 d .
C11 C 0.1064(9) 0.4411(7) 0.07951(11) 0.0372(14) Uani 1 1 d .
C12 C 0.0773(9) 0.6148(7) 0.06916(13) 0.0510(16) Uani 1 1 d .
H12A H -0.0340 0.6639 0.0806 0.061 Uiso 1 1 calc R
H12B H 0.0371 0.6136 0.0481 0.061 Uiso 1 1 calc R
C13 C 0.2651(8) 0.7221(6) 0.07256(13) 0.0414(14) Uani 1 1 d .
H13A H 0.2388 0.8298 0.0637 0.050 Uiso 1 1 calc R
H13B H 0.2941 0.7379 0.0939 0.050 Uiso 1 1 calc R
C14 C 0.4489(9) 0.6452(7) 0.05741(11) 0.0382(14) Uani 1 1 d .
H14 H 0.5746 0.6993 0.0644 0.046 Uiso 1 1 calc R
C15 C 0.4640(8) 0.4571(6) 0.06239(10) 0.0309(13) Uani 1 1 d .
H15 H 0.6065 0.4257 0.0662 0.037 Uiso 1 1 calc R
C16 C 0.4604(10) 0.5055(7) 0.01154(12) 0.0428(15) Uani 1 1 d .
C17 C 0.3222(11) 0.4923(8) -0.01523(12) 0.068(2) Uani 1 1 d .
H17A H 0.3344 0.3839 -0.0239 0.102 Uiso 1 1 calc R
H17B H 0.3602 0.5738 -0.0300 0.102 Uiso 1 1 calc R
H17C H 0.1833 0.5105 -0.0090 0.102 Uiso 1 1 calc R
C18 C 0.6836(10) 0.4816(7) 0.00293(12) 0.0549(18) Uani 1 1 d .
H18A H 0.7651 0.4734 0.0209 0.082 Uiso 1 1 calc R
H18B H 0.7289 0.5742 -0.0089 0.082 Uiso 1 1 calc R
H18C H 0.6976 0.3819 -0.0087 0.082 Uiso 1 1 calc R
C19 C 0.3799(9) 0.4507(6) 0.11817(11) 0.0374(14) Uani 1 1 d .
C20 C 0.2312(10) 0.4449(7) 0.14129(12) 0.0485(16) Uani 1 1 d .
H20 H 0.1021 0.4000 0.1379 0.058 Uiso 1 1 calc R
C21 C 0.2847(12) 0.5080(8) 0.16891(13) 0.0597(19) Uani 1 1 d .
C22 C 0.4702(11) 0.5789(8) 0.17444(13) 0.0562(18) Uani 1 1 d .
C23 C 0.6179(10) 0.5845(8) 0.15326(12) 0.0564(17) Uani 1 1 d .
H23 H 0.7461 0.6293 0.1573 0.068 Uiso 1 1 calc R
C24 C 0.5685(9) 0.5194(7) 0.12481(12) 0.0459(15) Uani 1 1 d .
H24 H 0.6672 0.5226 0.1097 0.055 Uiso 1 1 calc R
C25 C 0.2937(17) 0.5868(14) 0.21764(16) 0.131(4) Uani 1 1 d .
H25A H 0.2283 0.6813 0.2271 0.157 Uiso 1 1 calc R
H25B H 0.3198 0.5041 0.2330 0.157 Uiso 1 1 calc R

loop_
_atom_site_aniso_label
_atom_site_aniso_U_11
_atom_site_aniso_U_22
_atom_site_aniso_U_33
_atom_site_aniso_U_23
_atom_site_aniso_U_13
_atom_site_aniso_U_12
Br1 0.1309(9) 0.1749(10) 0.0826(6) 0.0110(7) -0.0534(6) -0.0009(8)
O1 0.075(4) 0.075(3) 0.077(3) -0.018(3) -0.012(3) 0.035(3)
O2 0.034(2) 0.045(2) 0.049(2) -0.002(2) -0.0019(18) 0.009(2)
O3 0.021(2) 0.059(3) 0.087(3) 0.004(2) -0.003(2) -0.013(2)
O4 0.040(2) 0.043(2) 0.0327(18) -0.0012(18) -0.0021(16) -0.009(2)
O5 0.074(3) 0.041(2) 0.049(2) 0.005(2) 0.002(2) 0.008(2)
O6 0.116(5) 0.197(6) 0.058(3) -0.035(4) 0.024(3) -0.051(5)
O7 0.104(5) 0.124(4) 0.042(3) -0.030(3) -0.011(3) -0.007(4)
C1 0.080(6) 0.112(7) 0.057(4) 0.009(5) -0.020(4) 0.012(6)
C2 0.065(6) 0.105(7) 0.082(5) 0.023(5) -0.023(5) 0.018(5)
C3 0.047(5) 0.096(6) 0.073(5) 0.019(4) -0.012(4) 0.008(4)
C4 0.052(4) 0.062(4) 0.051(4) 0.008(3) -0.005(3) 0.001(4)
C5 0.053(5) 0.085(5) 0.055(4) 0.001(4) -0.011(3) 0.015(4)
C6 0.095(7) 0.095(6) 0.054(4) -0.002(4) -0.012(4) 0.029(5)
C7 0.056(5) 0.041(4) 0.055(4) 0.007(3) -0.004(4) 0.004(4)
C8 0.041(3) 0.042(3) 0.029(3) -0.003(3) -0.001(2) 0.001(3)
C9 0.031(4) 0.036(3) 0.032(3) -0.002(2) -0.001(2) -0.007(3)
C10 0.017(3) 0.035(3) 0.037(3) -0.009(3) 0.001(2) 0.001(3)
C11 0.032(4) 0.041(4) 0.039(3) -0.007(3) -0.005(3) 0.004(3)
C12 0.034(4) 0.049(4) 0.070(4) -0.003(4) -0.004(3) 0.013(3)
C13 0.028(3) 0.035(3) 0.061(4) -0.005(3) -0.006(3) -0.003(3)
C14 0.038(4) 0.034(3) 0.043(3) -0.003(3) -0.004(3) -0.003(3)
C15 0.023(3) 0.036(3) 0.034(3) -0.003(3) -0.006(2) 0.000(3)
C16 0.047(4) 0.046(4) 0.035(3) 0.006(3) 0.001(3) -0.002(3)
C17 0.078(6) 0.085(5) 0.041(4) 0.010(4) -0.019(4) -0.014(5)
C18 0.059(5) 0.063(4) 0.042(3) 0.003(3) 0.009(3) -0.004(4)
C19 0.029(3) 0.039(3) 0.044(3) 0.002(3) -0.001(3) -0.001(3)
C20 0.044(4) 0.057(4) 0.044(3) -0.005(3) 0.003(3) -0.011(3)
C21 0.067(5) 0.079(5) 0.033(3) -0.004(3) 0.009(3) -0.007(4)
C22 0.059(5) 0.072(5) 0.038(4) -0.008(3) -0.010(3) -0.008(4)
C23 0.049(4) 0.073(5) 0.047(4) -0.004(3) -0.001(3) -0.001(4)
C24 0.037(4) 0.065(4) 0.036(3) -0.005(3) 0.000(3) -0.003(3)
C25 0.155(10) 0.187(10) 0.049(5) -0.028(6) 0.002(6) -0.021(10)

loop_
_atom_type_symbol
_atom_type_description
_atom_type_scat_dispersion_real
_atom_type_scat_dispersion_imag
_atom_type_scat_source
C C 0.0033 0.0016 'International Tables Vol C Tables 4.2.6.8 and 6.1.1.4'
H H 0.0000 0.0000 'International Tables Vol C Tables 4.2.6.8 and 6.1.1.4'
O O 0.0106 0.0060 'International Tables Vol C Tables 4.2.6.8 and 6.1.1.4'
Br Br -0.2901 2.4595 'International Tables Vol C Tables 4.2.6.8 and 6.1.1.4'

loop_
_geom_angle_atom_site_label_1
_geom_angle_atom_site_label_2
_geom_angle_atom_site_label_3
_geom_angle
C7 O2 C8 114.6(4)
C16 O4 C15 106.0(4)
C14 O5 C16 109.4(4)
C21 O6 C25 104.1(6)
C22 O7 C25 104.0(6)
C6 C1 C2 121.2(7)
C6 C1 Br1 120.7(7)
C2 C1 Br1 118.1(6)
C3 C2 C1 119.1(7)
C3 C2 H2 120.4
C1 C2 H2 120.4
C2 C3 C4 120.2(7)
C2 C3 H3 119.9
C4 C3 H3 119.9
C5 C4 C3 120.5(6)
C5 C4 C7 121.7(6)
C3 C4 C7 117.7(6)
C4 C5 C6 119.1(7)
C4 C5 H5 120.5
C6 C5 H5 120.5
C1 C6 C5 120.0(7)
C1 C6 H6 120.0
C5 C6 H6 120.0
O1 C7 O2 124.3(6)
O1 C7 C4 123.1(6)
O2 C7 C4 112.6(6)
O2 C8 C9 109.5(4)
O2 C8 H8A 109.8
C9 C8 H8A 109.8
O2 C8 H8B 109.8
C9 C8 H8B 109.8
H8A C8 H8B 108.2
C8 C9 C10 118.0(4)
C8 C9 H9A 107.8
C10 C9 H9A 107.8
C8 C9 H9B 107.8
C10 C9 H9B 107.8
H9A C9 H9B 107.2
C15 C10 C19 111.5(4)
C15 C10 C11 106.8(4)
C19 C10 C11 107.6(4)
C15 C10 C9 110.8(4)
C19 C10 C9 112.1(4)
C11 C10 C9 107.8(4)
O3 C11 C12 121.1(5)
O3 C11 C10 121.2(5)
C12 C11 C10 117.8(5)
C11 C12 C13 114.0(5)
C11 C12 H12A 108.7
C13 C12 H12A 108.7
C11 C12 H12B 108.7
C13 C12 H12B 108.7
H12A C12 H12B 107.6
C14 C13 C12 111.4(4)
C14 C13 H13A 109.3
C12 C13 H13A 109.3
C14 C13 H13B 109.3
C12 C13 H13B 109.3
H13A C13 H13B 108.0
O5 C14 C13 109.2(4)
O5 C14 C15 104.2(4)
C13 C14 C15 113.2(5)
O5 C14 H14 110.0
C13 C14 H14 110.0
C15 C14 H14 110.0
O4 C15 C10 107.0(4)
O4 C15 C14 103.2(4)
C10 C15 C14 116.4(4)
O4 C15 H15 110.0
C10 C15 H15 110.0
C14 C15 H15 110.0
O4 C16 O5 103.7(4)
O4 C16 C17 109.4(5)
O5 C16 C17 109.0(5)
O4 C16 C18 111.6(5)
O5 C16 C18 111.0(5)
C17 C16 C18 111.8(5)
C16 C17 H17A 109.5
C16 C17 H17B 109.5
H17A C17 H17B 109.5
C16 C17 H17C 109.5
H17A C17 H17C 109.5
H17B C17 H17C 109.5
C16 C18 H18A 109.5
C16 C18 H18B 109.5
H18A C18 H18B 109.5
C16 C18 H18C 109.5
H18A C18 H18C 109.5
H18B C18 H18C 109.5
C24 C19 C20 118.2(5)
C24 C19 C10 122.8(5)
C20 C19 C10 119.0(5)
C21 C20 C19 117.3(6)
C21 C20 H20 121.3
C19 C20 H20 121.3
C22 C21 C20 122.9(6)
C22 C21 O6 111.0(6)
C20 C21 O6 126.0(6)
C23 C22 C21 121.8(6)
C23 C22 O7 125.9(6)
C21 C22 O7 112.4(6)
C22 C23 C24 116.6(6)
C22 C23 H23 121.7
C24 C23 H23 121.7
C19 C24 C23 123.1(6)
C19 C24 H24 118.4
C23 C24 H24 118.4
O7 C25 O6 107.8(6)
O7 C25 H25A 110.2
O6 C25 H25A 110.2
O7 C25 H25B 110.2
O6 C25 H25B 110.2
H25A C25 H25B 108.5

loop_
_geom_bond_atom_site_label_1
_geom_bond_atom_site_label_2
_geom_bond_distance
Br1 C1 1.890(7)
O1 C7 1.204(7)
O2 C7 1.329(7)
O2 C8 1.454(5)
O3 C11 1.211(6)
O4 C16 1.427(6)
O4 C15 1.436(5)
O5 C14 1.421(6)
O5 C16 1.428(6)
O6 C21 1.376(7)
O6 C25 1.477(9)
O7 C22 1.370(7)
O7 C25 1.465(10)
C1 C6 1.365(10)
C1 C2 1.379(10)
C2 C3 1.376(9)
C2 H2 0.9300
C3 C4 1.385(9)
C3 H3 0.9300
C4 C5 1.377(8)
C4 C7 1.490(8)
C5 C6 1.392(8)
C5 H5 0.9300
C6 H6 0.9300
C8 C9 1.513(7)
C8 H8A 0.9700
C8 H8B 0.9700
C9 C10 1.540(7)
C9 H9A 0.9700
C9 H9B 0.9700
C10 C15 1.529(6)
C10 C19 1.533(7)
C10 C11 1.536(7)
C11 C12 1.489(8)
C12 C13 1.511(8)
C12 H12A 0.9700
C12 H12B 0.9700
C13 C14 1.510(7)
C13 H13A 0.9700
C13 H13B 0.9700
C14 C15 1.539(7)
C14 H14 0.9800
C15 H15 0.9800
C16 C17 1.494(7)
C16 C18 1.519(8)
C17 H17A 0.9600
C17 H17B 0.9600
C17 H17C 0.9600
C18 H18A 0.9600
C18 H18B 0.9600
C18 H18C 0.9600
C19 C24 1.383(8)
C19 C20 1.412(7)
C20 C21 1.371(7)
C20 H20 0.9300
C21 C22 1.363(9)
C22 C23 1.346(8)
C23 C24 1.403(7)
C23 H23 0.9300
C24 H24 0.9300
C25 H25A 0.9700
C25 H25B 0.9700

loop_
_geom_torsion_atom_site_label_1
_geom_torsion_atom_site_label_2
_geom_torsion_atom_site_label_3
_geom_torsion_atom_site_label_4
_geom_torsion
C6 C1 C2 C3 -0.5(13)
Br1 C1 C2 C3 -179.2(6)
C1 C2 C3 C4 0.0(11)
C2 C3 C4 C5 1.1(11)
C2 C3 C4 C7 177.9(6)
C3 C4 C5 C6 -1.8(11)
C7 C4 C5 C6 -178.4(6)
C2 C1 C6 C5 -0.2(13)
Br1 C1 C6 C5 178.5(6)
C4 C5 C6 C1 1.3(12)
C8 O2 C7 O1 -4.5(8)
C8 O2 C7 C4 175.3(5)
C5 C4 C7 O1 -177.6(6)
C3 C4 C7 O1 5.7(10)
C5 C4 C7 O2 2.6(9)
C3 C4 C7 O2 -174.1(5)
C7 O2 C8 C9 169.5(4)
O2 C8 C9 C10 74.2(5)
C8 C9 C10 C15 51.2(6)
C8 C9 C10 C19 -74.1(5)
C8 C9 C10 C11 167.7(4)
C15 C10 C11 O3 138.3(5)
C19 C10 C11 O3 -101.9(6)
C9 C10 C11 O3 19.2(7)
C15 C10 C11 C12 -40.9(6)
C19 C10 C11 C12 78.9(6)
C9 C10 C11 C12 -160.1(4)
O3 C11 C12 C13 170.2(5)
C10 C11 C12 C13 -10.5(7)
C11 C12 C13 C14 53.8(7)
C16 O5 C14 C13 -129.2(5)
C16 O5 C14 C15 -8.0(6)
C12 C13 C14 O5 74.5(6)
C12 C13 C14 C15 -41.1(6)
C16 O4 C15 C10 155.5(4)
C16 O4 C15 C14 32.2(5)
C19 C10 C15 O4 -178.8(4)
C11 C10 C15 O4 -61.6(5)
C9 C10 C15 O4 55.6(5)
C19 C10 C15 C14 -64.0(6)
C11 C10 C15 C14 53.2(5)
C9 C10 C15 C14 170.4(4)
O5 C14 C15 O4 -14.7(5)
C13 C14 C15 O4 103.8(5)
O5 C14 C15 C10 -131.6(4)
C13 C14 C15 C10 -13.0(6)
C15 O4 C16 O5 -37.5(5)
C15 O4 C16 C17 -153.7(5)
C15 O4 C16 C18 82.0(5)
C14 O5 C16 O4 27.9(6)
C14 O5 C16 C17 144.4(5)
C14 O5 C16 C18 -92.1(5)
C15 C10 C19 C24 -20.6(7)
C11 C10 C19 C24 -137.4(5)
C9 C10 C19 C24 104.3(6)
C15 C10 C19 C20 158.2(5)
C11 C10 C19 C20 41.4(7)
C9 C10 C19 C20 -76.9(6)
C24 C19 C20 C21 -0.1(8)
C10 C19 C20 C21 -178.9(5)
C19 C20 C21 C22 1.9(10)
C19 C20 C21 O6 178.0(6)
C25 O6 C21 C22 -6.2(9)
C25 O6 C21 C20 177.3(7)
C20 C21 C22 C23 -3.2(11)
O6 C21 C22 C23 -179.8(6)
C20 C21 C22 O7 178.1(6)
O6 C21 C22 O7 1.5(9)
C25 O7 C22 C23 -174.6(8)
C25 O7 C22 C21 4.0(9)
C21 C22 C23 C24 2.4(10)
O7 C22 C23 C24 -179.1(6)
C20 C19 C24 C23 -0.5(8)
C10 C19 C24 C23 178.3(5)
C22 C23 C24 C19 -0.6(9)
C22 O7 C25 O6 -7.7(9)
C21 O6 C25 O7 8.5(9)
